data_4310358
loop_
_publ_author_name
'Barton H. Hamilton'
'Kathryn A. Kelly'
'Todd A. Wagler'
'Matthew P. Espe'
'Christopher J. Ziegler'

_publ_section_title
;
 Lead Tetrakis(imidazolyl)borate Solids: Anion Exchange, Solvent
 Intercalation, and Self Assembly of an Organic Anion
;
_journal_name_full 'Inorganic Chemistry'
_journal_page_first 50
_journal_page_last 56
_journal_paper_doi 10.1021/ic035117d
_journal_volume 43
_journal_year 2004
_chemical_formula_sum 'C12 H12 B I N8 Pb'
_chemical_formula_weight 613.20
_chemical_name_systematic
;
 Lead tetrakis(imidazolyl)borate iodide
;
_space_group_IT_number 2
_symmetry_cell_setting triclinic
_symmetry_space_group_name_Hall '-P 1'
_symmetry_space_group_name_H-M 'P -1'
_atom_sites_solution_hydrogens geom
_atom_sites_solution_primary direct
_atom_sites_solution_secondary difmap
_audit_creation_method SHELXL-97
_cell_angle_alpha 102.070(3)
_cell_angle_beta 104.408(3)
_cell_angle_gamma 103.875(3)
_cell_formula_units_Z 2
_cell_length_a 8.5459(16)
_cell_length_b 10.0336(19)
_cell_length_c 10.965(2)
_cell_measurement_reflns_used 2194
_cell_measurement_temperature 100(2)
_cell_measurement_theta_max 28.00
_cell_measurement_theta_min 2.18
_cell_volume 847.2(3)
_computing_cell_refinement 'Bruker SMART'
_computing_data_collection 'Bruker SMART'
_computing_data_reduction 'Bruker SAINT'
_computing_molecular_graphics 'Bruker SHELXTL'
_computing_publication_material 'Bruker SHELXTL'
_computing_structure_refinement 'SHELXL-97 (Sheldrick, 1997)'
_computing_structure_solution 'SHELXS-97 (Sheldrick, 1990)'
_diffrn_ambient_temperature 100(2)
_diffrn_measured_fraction_theta_full 0.936
_diffrn_measured_fraction_theta_max 0.936
_diffrn_measurement_device_type 'CCD area detector'
_diffrn_measurement_method 'phi and omega scans'
_diffrn_radiation_monochromator graphite
_diffrn_radiation_source 'fine-focus sealed tube'
_diffrn_radiation_type MoK\a
_diffrn_radiation_wavelength 0.71073
_diffrn_reflns_av_R_equivalents 0.0429
_diffrn_reflns_av_sigmaI/netI 0.0706
_diffrn_reflns_limit_h_max 11
_diffrn_reflns_limit_h_min -11
_diffrn_reflns_limit_k_max 13
_diffrn_reflns_limit_k_min -12
_diffrn_reflns_limit_l_max 14
_diffrn_reflns_limit_l_min -14
_diffrn_reflns_number 7608
_diffrn_reflns_theta_full 28.32
_diffrn_reflns_theta_max 28.32
_diffrn_reflns_theta_min 2.00
_exptl_absorpt_coefficient_mu 11.789
_exptl_absorpt_correction_type SADABS
_exptl_crystal_colour clear
_exptl_crystal_density_diffrn 2.404
_exptl_crystal_density_meas 0
_exptl_crystal_density_method 'not measured'
_exptl_crystal_description block
_exptl_crystal_F_000 560
_exptl_crystal_size_max 0.20
_exptl_crystal_size_mid 0.10
_exptl_crystal_size_min 0.05
_refine_diff_density_max 3.234
_refine_diff_density_min -3.384
_refine_diff_density_rms 0.299
_refine_ls_extinction_method none
_refine_ls_goodness_of_fit_ref 1.045
_refine_ls_hydrogen_treatment mixed
_refine_ls_matrix_type full
_refine_ls_number_parameters 208
_refine_ls_number_reflns 3967
_refine_ls_number_restraints 0
_refine_ls_restrained_S_all 1.045
_refine_ls_R_factor_all 0.0511
_refine_ls_R_factor_gt 0.0434
_refine_ls_shift/su_max 0.001
_refine_ls_shift/su_mean 0.000
_refine_ls_structure_factor_coef Fsqd
_refine_ls_weighting_details 'calc w=1/[\s^2^(Fo^2^)+(0.0452P)^2^+0.0000P] where P=(Fo^2^+2Fc^2^)/3'
_refine_ls_weighting_scheme calc
_refine_ls_wR_factor_gt 0.0964
_refine_ls_wR_factor_ref 0.1000
_reflns_number_gt 3508
_reflns_number_total 3967
_reflns_threshold_expression >2sigma(I)
_cod_data_source_file ic035117dsi20031029_032249_2.cif
_cod_data_source_block PbBIm4I
_cod_depositor_comments
;
The following automatic conversions were performed:
'_symmetry_cell_setting' value 'Triclinic' changed to 'triclinic'
according to '/home/saulius/struct/CIF-dictionaries/cif_core.dic'
dictionary named 'cif_core.dic' version 2.4.1 from 2010-06-29.

Automatic conversion script
Id: cif_fix_enum 1527 2010-12-29 10:47:43Z saulius 
;
_cod_database_code 4310358

loop_
_symmetry_equiv_pos_as_xyz
'x, y, z'
'-x, -y, -z'

loop_
_atom_site_label
_atom_site_type_symbol
_atom_site_fract_x
_atom_site_fract_y
_atom_site_fract_z
_atom_site_U_iso_or_equiv
_atom_site_adp_type
_atom_site_occupancy
_atom_site_symmetry_multiplicity
_atom_site_calc_flag
_atom_site_refinement_flags
_atom_site_disorder_assembly
_atom_site_disorder_group
B1 B 0.7679(11) 0.3538(9) 0.2265(9) 0.0139(18) Uani 1 1 d . . .
N1 N 0.7084(8) 0.4672(7) 0.3050(6) 0.0124(13) Uani 1 1 d . . .
Pb1 Pb 0.43532(4) 0.82718(3) 0.35165(3) 0.01131(10) Uani 1 1 d . . .
I1 I 0.17283(8) 0.97983(6) 0.24071(6) 0.02703(15) Uani 1 1 d . . .
C1 C 0.6542(9) 0.5703(8) 0.2625(8) 0.0129(15) Uani 1 1 d . . .
H1 H 0.6403 0.5779 0.1776 0.015 Uiso 1 1 calc R . .
N2 N 0.6232(8) 0.6589(7) 0.3541(7) 0.0179(14) Uani 1 1 d . . .
C2 C 0.7133(10) 0.4955(8) 0.4349(8) 0.0155(16) Uani 1 1 d . . .
H2 H 0.7465 0.4435 0.4921 0.019 Uiso 1 1 calc R . .
C3 C 0.6617(10) 0.6113(8) 0.4643(8) 0.0169(17) Uani 1 1 d . . .
H3 H 0.6532 0.6527 0.5456 0.020 Uiso 1 1 calc R . .
N3 N 0.9506(8) 0.4205(6) 0.2282(6) 0.0118(13) Uani 1 1 d . . .
N4 N 1.1904(8) 0.5838(7) 0.2469(7) 0.0158(14) Uani 1 1 d . . .
C4 C 1.0368(9) 0.5628(8) 0.2582(7) 0.0128(15) Uani 1 1 d . . .
H4 H 0.9923 0.6362 0.2836 0.015 Uiso 1 1 calc R . .
N5 N 0.7666(8) 0.2304(6) 0.2917(6) 0.0109(12) Uani 1 1 d . . .
C5 C 1.0593(10) 0.3479(8) 0.1938(8) 0.0178(17) Uani 1 1 d . . .
H5 H 1.0378 0.2492 0.1685 0.021 Uiso 1 1 calc R . .
N6 N 0.6672(8) 0.0382(7) 0.3511(7) 0.0178(14) Uani 1 1 d . . .
C6 C 1.2021(9) 0.4482(8) 0.2040(8) 0.0164(17) Uani 1 1 d . . .
H6 H 1.2958 0.4288 0.1849 0.020 Uiso 1 1 calc R . .
C7 C 0.6361(10) 0.1147(8) 0.2693(8) 0.0183(17) Uani 1 1 d . . .
H7 H 0.5337 0.0905 0.2027 0.022 Uiso 1 1 calc R . .
N7 N 0.6469(8) 0.2986(7) 0.0842(6) 0.0120(13) Uani 1 1 d . . .
C8 C 0.8919(10) 0.2265(9) 0.3961(8) 0.0185(17) Uani 1 1 d . . .
H8 H 0.9994 0.2932 0.4360 0.022 Uiso 1 1 calc R . .
N8 N 0.5554(8) 0.2315(6) -0.1322(7) 0.0140(13) Uani 1 1 d . . .
C9 C 0.8296(10) 0.1082(8) 0.4293(8) 0.0179(17) Uani 1 1 d . . .
H9 H 0.8890 0.0785 0.4963 0.021 Uiso 1 1 calc R . .
C10 C 0.6894(10) 0.2872(8) -0.0259(7) 0.0122(15) Uani 1 1 d . . .
H10 H 0.8006 0.3153 -0.0274 0.015 Uiso 1 1 calc R . .
C11 C 0.4704(9) 0.2466(8) 0.0459(8) 0.0141(16) Uani 1 1 d . . .
H11 H 0.4033 0.2421 0.1008 0.017 Uiso 1 1 calc R . .
C12 C 0.4150(10) 0.2033(8) -0.0885(8) 0.0146(16) Uani 1 1 d . . .
H12 H 0.3025 0.1621 -0.1416 0.017 Uiso 1 1 calc R . .

loop_
_atom_site_aniso_label
_atom_site_aniso_U_11
_atom_site_aniso_U_22
_atom_site_aniso_U_33
_atom_site_aniso_U_23
_atom_site_aniso_U_13
_atom_site_aniso_U_12
B1 0.014(4) 0.009(4) 0.019(5) 0.004(3) 0.008(4) -0.001(3)
N1 0.008(3) 0.016(3) 0.013(3) 0.006(3) 0.002(3) 0.003(2)
Pb1 0.01493(16) 0.00871(14) 0.01330(16) 0.00301(10) 0.00728(11) 0.00618(10)
I1 0.0323(3) 0.0310(3) 0.0351(4) 0.0178(3) 0.0191(3) 0.0247(3)
C1 0.013(4) 0.012(4) 0.019(4) 0.006(3) 0.010(3) 0.006(3)
N2 0.015(3) 0.018(3) 0.021(4) 0.006(3) 0.008(3) 0.003(3)
C2 0.018(4) 0.014(4) 0.016(4) 0.006(3) 0.005(3) 0.006(3)
C3 0.015(4) 0.014(4) 0.019(4) 0.006(3) 0.005(3) 0.001(3)
N3 0.013(3) 0.010(3) 0.015(3) 0.004(3) 0.007(3) 0.006(2)
N4 0.015(3) 0.013(3) 0.025(4) 0.008(3) 0.009(3) 0.009(3)
C4 0.012(4) 0.012(3) 0.016(4) 0.005(3) 0.004(3) 0.004(3)
N5 0.013(3) 0.010(3) 0.012(3) 0.001(2) 0.007(3) 0.007(2)
C5 0.016(4) 0.009(4) 0.031(5) 0.002(3) 0.012(4) 0.008(3)
N6 0.014(3) 0.019(3) 0.021(4) 0.008(3) 0.008(3) 0.001(3)
C6 0.004(3) 0.017(4) 0.027(5) 0.002(3) 0.008(3) 0.003(3)
C7 0.010(4) 0.017(4) 0.024(5) 0.005(3) 0.002(3) 0.002(3)
N7 0.015(3) 0.015(3) 0.011(3) 0.004(3) 0.008(3) 0.010(3)
C8 0.012(4) 0.021(4) 0.020(4) 0.009(3) -0.001(3) 0.006(3)
N8 0.016(3) 0.006(3) 0.022(4) 0.002(3) 0.009(3) 0.005(2)
C9 0.019(4) 0.019(4) 0.020(4) 0.004(3) 0.011(3) 0.011(3)
C10 0.014(4) 0.012(3) 0.013(4) 0.002(3) 0.005(3) 0.007(3)
C11 0.013(4) 0.012(4) 0.021(4) 0.007(3) 0.006(3) 0.008(3)
C12 0.009(4) 0.013(4) 0.021(4) 0.005(3) 0.003(3) 0.003(3)

loop_
_atom_type_symbol
_atom_type_description
_atom_type_scat_dispersion_real
_atom_type_scat_dispersion_imag
_atom_type_scat_source
C C 0.0033 0.0016 'International Tables Vol C Tables 4.2.6.8 and 6.1.1.4'
H H 0.0000 0.0000 'International Tables Vol C Tables 4.2.6.8 and 6.1.1.4'
B B 0.0013 0.0007 'International Tables Vol C Tables 4.2.6.8 and 6.1.1.4'
N N 0.0061 0.0033 'International Tables Vol C Tables 4.2.6.8 and 6.1.1.4'
I I -0.4742 1.8119 'International Tables Vol C Tables 4.2.6.8 and 6.1.1.4'
Pb Pb -3.3944 10.1111 'International Tables Vol C Tables 4.2.6.8 and 6.1.1.4'

loop_
_geom_angle_atom_site_label_1
_geom_angle_atom_site_label_2
_geom_angle_atom_site_label_3
_geom_angle
_geom_angle_site_symmetry_1
_geom_angle_site_symmetry_3
_geom_angle_publ_flag
N3 B1 N7 110.0(6) . . ?
N3 B1 N1 110.2(6) . . ?
N7 B1 N1 108.1(6) . . ?
N3 B1 N5 108.0(6) . . ?
N7 B1 N5 111.3(6) . . ?
N1 B1 N5 109.3(6) . . ?
C1 N1 C2 105.0(6) . . ?
C1 N1 B1 126.1(7) . . ?
C2 N1 B1 128.7(6) . . ?
N8 Pb1 N6 76.4(2) 2_665 1_565 ?
N8 Pb1 N2 76.6(2) 2_665 . ?
N6 Pb1 N2 93.8(2) 1_565 . ?
N8 Pb1 N4 79.0(2) 2_665 1_455 ?
N6 Pb1 N4 155.3(2) 1_565 1_455 ?
N2 Pb1 N4 82.3(2) . 1_455 ?
N8 Pb1 I1 83.85(15) 2_665 . ?
N6 Pb1 I1 87.46(16) 1_565 . ?
N2 Pb1 I1 159.52(15) . . ?
N4 Pb1 I1 88.05(14) 1_455 . ?
N2 C1 N1 112.8(7) . . ?
C1 N2 C3 105.1(7) . . ?
C1 N2 Pb1 134.5(5) . . ?
C3 N2 Pb1 117.0(5) . . ?
C3 C2 N1 108.1(7) . . ?
C2 C3 N2 109.1(7) . . ?
C4 N3 C5 105.7(6) . . ?
C4 N3 B1 127.4(6) . . ?
C5 N3 B1 126.8(6) . . ?
C4 N4 C6 104.9(6) . . ?
C4 N4 Pb1 124.3(5) . 1_655 ?
C6 N4 Pb1 128.5(5) . 1_655 ?
N4 C4 N3 112.1(7) . . ?
C7 N5 C8 105.3(6) . . ?
C7 N5 B1 127.1(6) . . ?
C8 N5 B1 127.1(6) . . ?
C6 C5 N3 106.6(6) . . ?
C7 N6 C9 104.5(7) . . ?
C7 N6 Pb1 121.0(5) . 1_545 ?
C9 N6 Pb1 134.2(5) . 1_545 ?
C5 C6 N4 110.7(7) . . ?
N6 C7 N5 113.1(7) . . ?
C10 N7 C11 106.7(6) . . ?
C10 N7 B1 127.3(6) . . ?
C11 N7 B1 126.0(6) . . ?
C9 C8 N5 106.8(7) . . ?
C10 N8 C12 106.2(6) . . ?
C10 N8 Pb1 125.1(5) . 2_665 ?
C12 N8 Pb1 128.4(5) . 2_665 ?
C8 C9 N6 110.2(7) . . ?
N8 C10 N7 112.2(7) . . ?
C12 C11 N7 106.5(7) . . ?
C11 C12 N8 108.4(7) . . ?

loop_
_geom_bond_atom_site_label_1
_geom_bond_atom_site_label_2
_geom_bond_distance
_geom_bond_site_symmetry_2
_geom_bond_publ_flag
B1 N3 1.539(10) . ?
B1 N7 1.540(11) . ?
B1 N1 1.543(11) . ?
B1 N5 1.553(10) . ?
N1 C1 1.350(9) . ?
N1 C2 1.381(10) . ?
Pb1 N8 2.381(7) 2_665 ?
Pb1 N6 2.531(6) 1_565 ?
Pb1 N2 2.594(7) . ?
Pb1 N4 2.615(6) 1_455 ?
Pb1 I1 3.1507(7) . ?
C1 N2 1.320(10) . ?
N2 C3 1.384(10) . ?
C2 C3 1.344(11) . ?
N3 C4 1.367(9) . ?
N3 C5 1.385(9) . ?
N4 C4 1.321(10) . ?
N4 C6 1.380(10) . ?
N4 Pb1 2.615(6) 1_655 ?
N5 C7 1.332(9) . ?
N5 C8 1.373(10) . ?
C5 C6 1.345(10) . ?
N6 C7 1.316(10) . ?
N6 C9 1.358(10) . ?
N6 Pb1 2.531(6) 1_545 ?
N7 C10 1.335(9) . ?
N7 C11 1.393(10) . ?
C8 C9 1.342(11) . ?
N8 C10 1.318(10) . ?
N8 C12 1.389(10) . ?
N8 Pb1 2.381(7) 2_665 ?
C11 C12 1.368(11) . ?
